data_7022979
loop_
_publ_author_name
'Corona-S\'anchez, Ricardo'
'Toscano, Rub\'en A'
'Ortega-Alfaro, M Carmen'
'Sandoval-Ch\'avez, C\'esar'
'L\'opez-Cort\'es, Jos\'e G'

_publ_section_title
;
 2-Ferrocenyl-2-thiazoline as a building block of novel phosphine-free
 ligands.
;
_journal_issue 33
_journal_name_full 'Dalton transactions (Cambridge, England : 2003)'
_journal_page_first 11992
_journal_page_last 12004
_journal_paper_doi 10.1039/c3dt50451d
_journal_volume 42
_journal_year 2013
_chemical_formula_moiety 'C16 H23 Fe N S'
_chemical_formula_sum 'C16 H23 Fe N S'
_chemical_formula_weight 317.26
_chemical_name_systematic
;
?
;
_space_group_IT_number 14
_symmetry_cell_setting monoclinic
_symmetry_space_group_name_Hall '-P 2ybc'
_symmetry_space_group_name_H-M 'P 1 21/c 1'
_atom_sites_solution_hydrogens geom
_atom_sites_solution_primary direct
_atom_sites_solution_secondary difmap
_audit_creation_method SHELXL-97
_cell_angle_alpha 90.00
_cell_angle_beta 96.932(4)
_cell_angle_gamma 90.00
_cell_formula_units_Z 4
_cell_length_a 16.558(5)
_cell_length_b 8.011(2)
_cell_length_c 12.175(4)
_cell_measurement_reflns_used 9418
_cell_measurement_temperature 298(2)
_cell_measurement_theta_max 25.31
_cell_measurement_theta_min 2.21
_cell_volume 1603.2(8)
_computing_cell_refinement 'Bruker SMART'
_computing_data_collection 'Bruker SMART'
_computing_data_reduction 'Bruker SAINT'
_computing_molecular_graphics 'Bruker SHELXTL'
_computing_publication_material 'Bruker SHELXTL'
_computing_structure_refinement 'Bruker SHELXTL'
_computing_structure_solution 'Bruker SHELXTL'
_diffrn_ambient_temperature 298(2)
_diffrn_detector_area_resol_mean 0.661
_diffrn_measured_fraction_theta_full 0.995
_diffrn_measured_fraction_theta_max 0.995
_diffrn_measurement_device_type 'Bruker Smart Apex CCD diffractometer 01-670'
_diffrn_measurement_method \w-scans
_diffrn_radiation_monochromator graphite
_diffrn_radiation_source 'fine-focus sealed tube'
_diffrn_radiation_type MoK\a
_diffrn_radiation_wavelength 0.71073
_diffrn_reflns_av_R_equivalents 0.0905
_diffrn_reflns_av_sigmaI/netI 0.0468
_diffrn_reflns_limit_h_max 19
_diffrn_reflns_limit_h_min -19
_diffrn_reflns_limit_k_max 9
_diffrn_reflns_limit_k_min -9
_diffrn_reflns_limit_l_max 14
_diffrn_reflns_limit_l_min -14
_diffrn_reflns_number 16388
_diffrn_reflns_theta_full 25.35
_diffrn_reflns_theta_max 25.35
_diffrn_reflns_theta_min 2.48
_diffrn_standards_decay_% 0
_exptl_absorpt_coefficient_mu 1.058
_exptl_absorpt_correction_T_max 0.8171
_exptl_absorpt_correction_T_min 0.7133
_exptl_absorpt_correction_type analytical
_exptl_absorpt_process_details '(Sheldrick, 2000)'
_exptl_crystal_colour orange
_exptl_crystal_density_diffrn 1.314
_exptl_crystal_density_method 'not measured'
_exptl_crystal_description prism
_exptl_crystal_F_000 672
_exptl_crystal_size_max 0.314
_exptl_crystal_size_mid 0.292
_exptl_crystal_size_min 0.222
_refine_diff_density_max 0.591
_refine_diff_density_min -0.386
_refine_diff_density_rms 0.070
_refine_ls_extinction_method none
_refine_ls_goodness_of_fit_ref 1.059
_refine_ls_hydrogen_treatment noref
_refine_ls_matrix_type full
_refine_ls_number_parameters 222
_refine_ls_number_reflns 2925
_refine_ls_number_restraints 236
_refine_ls_restrained_S_all 1.029
_refine_ls_R_factor_all 0.0534
_refine_ls_R_factor_gt 0.0475
_refine_ls_shift/su_max 0.001
_refine_ls_shift/su_mean 0.000
_refine_ls_structure_factor_coef Fsqd
_refine_ls_weighting_details 'calc w=1/[\s^2^(Fo^2^)+(0.0708P)^2^+0.8101P] where P=(Fo^2^+2Fc^2^)/3'
_refine_ls_weighting_scheme calc
_refine_ls_wR_factor_gt 0.1284
_refine_ls_wR_factor_ref 0.1326
_reflns_number_gt 2573
_reflns_number_total 2925
_reflns_threshold_expression >2sigma(I)
_cod_data_source_file c3dt50451d.txt
_cod_data_source_block Compound_6b
_cod_depositor_comments
;
The following automatic conversions were performed:

'_symmetry_cell_setting' value 'Monoclinic' changed to 'monoclinic'
according to /home/saulius/struct/CIF-dictionaries/cif_core.dic
dictionary named 'cif_core.dic' version 2.4.2 from 2011-04-26.

Automatic conversion script
Id: cif_fix_values 1891 2012-01-12 08:04:46Z andrius 
;
_cod_original_sg_symbol_H-M 'P 21/c'
_cod_database_code 7022979

loop_
_symmetry_equiv_pos_as_xyz
'x, y, z'
'-x, y+1/2, -z+1/2'
'-x, -y, -z'
'x, -y-1/2, z-1/2'

loop_
_atom_site_label
_atom_site_type_symbol
_atom_site_fract_x
_atom_site_fract_y
_atom_site_fract_z
_atom_site_U_iso_or_equiv
_atom_site_adp_type
_atom_site_occupancy
_atom_site_symmetry_multiplicity
_atom_site_calc_flag
_atom_site_refinement_flags
_atom_site_disorder_assembly
_atom_site_disorder_group
Fe1 Fe 0.87023(2) 0.16690(5) 0.11258(3) 0.04815(19) Uani 1 1 d . . .
C1 C 0.74865(16) 0.1215(4) 0.0969(2) 0.0439(6) Uani 1 1 d . A .
C2 C 0.78985(17) 0.0002(3) 0.0370(2) 0.0458(6) Uani 1 1 d . A .
C3 C 0.84763(18) -0.0841(4) 0.1137(3) 0.0526(7) Uani 1 1 d . A .
H3 H 0.8848 -0.1726 0.0960 0.063 Uiso 1 1 calc R . .
C4 C 0.8428(2) -0.0147(4) 0.2198(3) 0.0576(8) Uani 1 1 d . A .
H4 H 0.8760 -0.0469 0.2888 0.069 Uiso 1 1 calc R . .
C5 C 0.78191(18) 0.1098(4) 0.2082(3) 0.0524(7) Uani 1 1 d . A .
H5 H 0.7662 0.1793 0.2685 0.063 Uiso 1 1 calc R . .
C6 C 0.8869(4) 0.4031(10) 0.0569(10) 0.0666(16) Uani 0.672(19) 1 d PDU A 1
H6 H 0.8440 0.4797 0.0259 0.080 Uiso 0.672(19) 1 calc PR A 1
C7 C 0.9280(6) 0.2866(13) -0.0033(5) 0.0677(16) Uani 0.672(19) 1 d PDU A 1
H7 H 0.9185 0.2682 -0.0834 0.081 Uiso 0.672(19) 1 calc PR A 1
C8 C 0.9854(5) 0.2011(11) 0.0717(7) 0.0658(16) Uani 0.672(19) 1 d PDU A 1
H8 H 1.0224 0.1130 0.0529 0.079 Uiso 0.672(19) 1 calc PR A 1
C9 C 0.9786(5) 0.2625(13) 0.1797(5) 0.0636(16) Uani 0.672(19) 1 d PDU A 1
H9 H 1.0106 0.2251 0.2483 0.076 Uiso 0.672(19) 1 calc PR A 1
C10 C 0.9182(6) 0.3884(10) 0.1706(8) 0.0659(17) Uani 0.672(19) 1 d PDU A 1
H10 H 0.9008 0.4535 0.2318 0.079 Uiso 0.672(19) 1 calc PR A 1
C6B C 0.8973(11) 0.4168(18) 0.1328(18) 0.063(2) Uani 0.328(19) 1 d PDU A 2
H6B H 0.8660 0.4991 0.1696 0.075 Uiso 0.328(19) 1 calc PR A 2
C7B C 0.8864(9) 0.376(2) 0.0186(15) 0.064(2) Uani 0.328(19) 1 d PDU A 2
H7B H 0.8458 0.4254 -0.0374 0.076 Uiso 0.328(19) 1 calc PR A 2
C8B C 0.9454(13) 0.256(3) -0.0007(11) 0.066(2) Uani 0.328(19) 1 d PDU A 2
H8B H 0.9522 0.2050 -0.0723 0.080 Uiso 0.328(19) 1 calc PR A 2
C9B C 0.9907(11) 0.216(3) 0.1019(18) 0.066(2) Uani 0.328(19) 1 d PDU A 2
H9B H 1.0354 0.1351 0.1135 0.080 Uiso 0.328(19) 1 calc PR A 2
C10B C 0.9632(12) 0.320(3) 0.1839(9) 0.066(2) Uani 0.328(19) 1 d PDU A 2
H10B H 0.9849 0.3225 0.2624 0.079 Uiso 0.328(19) 1 calc PR A 2
C11 C 0.68133(14) 0.2458(3) 0.0431(2) 0.0383(6) Uani 1 1 d . . .
H11A H 0.6823 0.3483 0.0857 0.046 Uiso 1 1 calc R A .
H11B H 0.6906 0.2730 -0.0320 0.046 Uiso 1 1 calc R . .
N12 N 0.59936(17) 0.1573(3) 0.0434(3) 0.0625(7) Uani 1 1 d . A .
C13 C 0.5386(3) 0.2574(7) -0.0249(5) 0.1021(15) Uani 1 1 d . . .
H13A H 0.4861 0.2056 -0.0266 0.153 Uiso 1 1 calc R A .
H13B H 0.5530 0.2647 -0.0987 0.153 Uiso 1 1 calc R . .
H13C H 0.5367 0.3675 0.0059 0.153 Uiso 1 1 calc R . .
C14 C 0.5753(3) 0.1366(6) 0.1535(4) 0.0890(13) Uani 1 1 d . . .
H14A H 0.5261 0.0721 0.1490 0.133 Uiso 1 1 calc R A .
H14B H 0.5662 0.2442 0.1845 0.133 Uiso 1 1 calc R . .
H14C H 0.6177 0.0798 0.1998 0.133 Uiso 1 1 calc R . .
S15 S 0.77479(6) -0.03090(12) -0.10632(8) 0.0658(3) Uani 1 1 d . . .
C16 C 0.6824(2) -0.1503(4) -0.1226(3) 0.0559(8) Uani 1 1 d . A .
H16 H 0.6401 -0.0867 -0.0913 0.067 Uiso 1 1 calc R . .
C17 C 0.6907(3) -0.3173(5) -0.0673(4) 0.0784(11) Uani 1 1 d . . .
H17A H 0.6402 -0.3770 -0.0816 0.118 Uiso 1 1 calc R A .
H17B H 0.7041 -0.3025 0.0110 0.118 Uiso 1 1 calc R . .
H17C H 0.7330 -0.3797 -0.0960 0.118 Uiso 1 1 calc R . .
C18 C 0.6582(3) -0.1690(5) -0.2460(4) 0.0887(13) Uani 1 1 d . . .
H18A H 0.6074 -0.2278 -0.2589 0.133 Uiso 1 1 calc R A .
H18B H 0.6994 -0.2305 -0.2777 0.133 Uiso 1 1 calc R . .
H18C H 0.6523 -0.0606 -0.2796 0.133 Uiso 1 1 calc R . .

loop_
_atom_site_aniso_label
_atom_site_aniso_U_11
_atom_site_aniso_U_22
_atom_site_aniso_U_33
_atom_site_aniso_U_23
_atom_site_aniso_U_13
_atom_site_aniso_U_12
Fe1 0.0389(3) 0.0574(3) 0.0484(3) -0.00363(18) 0.00648(19) -0.00450(18)
C1 0.0352(13) 0.0467(14) 0.0506(16) -0.0005(12) 0.0087(12) -0.0026(11)
C2 0.0394(14) 0.0481(15) 0.0505(16) -0.0017(12) 0.0087(12) -0.0020(12)
C3 0.0440(15) 0.0544(17) 0.0598(19) 0.0015(14) 0.0082(14) 0.0048(13)
C4 0.0508(17) 0.070(2) 0.0517(18) 0.0105(15) 0.0045(14) 0.0009(15)
C5 0.0467(16) 0.0609(18) 0.0515(17) -0.0011(14) 0.0139(14) -0.0033(14)
C6 0.064(3) 0.063(3) 0.072(4) 0.003(3) 0.006(3) -0.016(2)
C7 0.056(4) 0.084(4) 0.065(2) 0.000(2) 0.017(2) -0.019(3)
C8 0.043(3) 0.088(3) 0.069(4) -0.014(3) 0.018(3) -0.017(2)
C9 0.045(3) 0.072(4) 0.072(3) -0.019(3) -0.001(2) -0.014(2)
C10 0.061(4) 0.063(3) 0.072(3) -0.015(3) 0.004(3) -0.014(3)
C6B 0.056(4) 0.064(4) 0.068(5) -0.005(4) 0.007(4) -0.017(3)
C7B 0.058(4) 0.072(5) 0.062(4) 0.002(4) 0.013(4) -0.017(3)
C8B 0.052(5) 0.084(5) 0.066(4) -0.003(4) 0.018(4) -0.016(4)
C9B 0.045(4) 0.085(4) 0.070(4) -0.009(4) 0.010(4) -0.015(3)
C10B 0.051(5) 0.075(5) 0.069(3) -0.012(4) 0.003(4) -0.017(4)
C11 0.0245(12) 0.0368(13) 0.0535(15) -0.0078(11) 0.0043(11) 0.0025(10)
N12 0.0463(15) 0.0589(16) 0.083(2) -0.0033(14) 0.0087(14) 0.0069(12)
C13 0.065(3) 0.118(4) 0.121(4) 0.020(3) -0.001(3) 0.021(3)
C14 0.068(3) 0.104(3) 0.100(3) 0.012(3) 0.030(2) 0.000(2)
S15 0.0627(5) 0.0773(6) 0.0587(5) -0.0056(4) 0.0133(4) -0.0111(4)
C16 0.0554(18) 0.0526(17) 0.0607(19) -0.0042(14) 0.0110(15) 0.0060(14)
C17 0.095(3) 0.072(2) 0.069(2) 0.0036(18) 0.009(2) -0.012(2)
C18 0.101(3) 0.084(3) 0.076(3) 0.004(2) -0.012(2) 0.002(2)

loop_
_atom_type_symbol
_atom_type_description
_atom_type_scat_dispersion_real
_atom_type_scat_dispersion_imag
_atom_type_scat_source
C C 0.0033 0.0016 'International Tables Vol C Tables 4.2.6.8 and 6.1.1.4'
H H 0.0000 0.0000 'International Tables Vol C Tables 4.2.6.8 and 6.1.1.4'
N N 0.0061 0.0033 'International Tables Vol C Tables 4.2.6.8 and 6.1.1.4'
S S 0.1246 0.1234 'International Tables Vol C Tables 4.2.6.8 and 6.1.1.4'
Fe Fe 0.3463 0.8444 'International Tables Vol C Tables 4.2.6.8 and 6.1.1.4'

loop_
_geom_angle_atom_site_label_1
_geom_angle_atom_site_label_2
_geom_angle_atom_site_label_3
_geom_angle
C2 Fe1 C5 68.47(12)
C2 Fe1 C9 158.7(3)
C5 Fe1 C9 121.2(2)
C2 Fe1 C1 41.44(11)
C5 Fe1 C1 40.44(12)
C9 Fe1 C1 157.4(3)
C2 Fe1 C10 160.0(4)
C5 Fe1 C10 106.0(2)
C9 Fe1 C10 40.77(17)
C1 Fe1 C10 122.0(3)
C2 Fe1 C7 109.5(2)
C5 Fe1 C7 159.2(3)
C9 Fe1 C7 68.6(3)
C1 Fe1 C7 124.2(3)
C10 Fe1 C7 68.5(3)
C2 Fe1 C6 124.6(3)
C5 Fe1 C6 122.4(3)
C9 Fe1 C6 68.6(2)
C1 Fe1 C6 107.9(2)
C10 Fe1 C6 40.90(18)
C7 Fe1 C6 40.5(2)
C2 Fe1 C4 68.70(13)
C5 Fe1 C4 40.64(13)
C9 Fe1 C4 105.4(2)
C1 Fe1 C4 68.81(12)
C10 Fe1 C4 120.4(3)
C7 Fe1 C4 159.6(3)
C6 Fe1 C4 157.3(4)
C2 Fe1 C3 40.94(12)
C5 Fe1 C3 68.26(13)
C9 Fe1 C3 121.4(3)
C1 Fe1 C3 69.18(12)
C10 Fe1 C3 156.7(4)
C7 Fe1 C3 124.7(3)
C6 Fe1 C3 161.1(4)
C4 Fe1 C3 40.59(13)
C2 Fe1 C8 123.9(3)
C5 Fe1 C8 158.0(3)
C9 Fe1 C8 40.77(19)
C1 Fe1 C8 160.5(3)
C10 Fe1 C8 68.4(3)
C7 Fe1 C8 40.5(2)
C6 Fe1 C8 68.1(3)
C4 Fe1 C8 122.4(2)
C3 Fe1 C8 108.0(2)
C2 Fe1 C9B 133.4(6)
C5 Fe1 C9B 148.5(6)
C9 Fe1 C9B 30.1(5)
C1 Fe1 C9B 171.0(6)
C10 Fe1 C9B 60.9(5)
C7 Fe1 C9B 47.5(6)
C6 Fe1 C9B 68.3(6)
C4 Fe1 C9B 118.0(5)
C3 Fe1 C9B 111.6(5)
C8 Fe1 C9B 10.8(5)
C2 Fe1 C6B 144.7(6)
C5 Fe1 C6B 108.2(4)
C9 Fe1 C6B 54.3(4)
C1 Fe1 C6B 112.6(5)
C10 Fe1 C6B 16.5(4)
C7 Fe1 C6B 60.8(4)
C6 Fe1 C6B 26.1(4)
C4 Fe1 C6B 132.7(6)
C3 Fe1 C6B 172.7(7)
C8 Fe1 C6B 72.7(4)
C9B Fe1 C6B 67.8(5)
C5 C1 C2 106.9(3)
C5 C1 C11 128.2(3)
C2 C1 C11 124.9(3)
C5 C1 Fe1 69.66(16)
C2 C1 Fe1 69.08(15)
C11 C1 Fe1 124.65(18)
C3 C2 C1 108.1(3)
C3 C2 S15 126.2(2)
C1 C2 S15 125.7(2)
C3 C2 Fe1 70.25(18)
C1 C2 Fe1 69.48(16)
S15 C2 Fe1 123.61(15)
C4 C3 C2 107.8(3)
C4 C3 Fe1 69.57(19)
C2 C3 Fe1 68.81(17)
C5 C4 C3 107.7(3)
C5 C4 Fe1 69.17(18)
C3 C4 Fe1 69.84(18)
C1 C5 C4 109.6(3)
C1 C5 Fe1 69.90(16)
C4 C5 Fe1 70.19(17)
C7 C6 C10 108.0(3)
C7 C6 Fe1 69.7(5)
C10 C6 Fe1 69.4(4)
C6 C7 C8 108.3(3)
C6 C7 Fe1 69.9(4)
C8 C7 Fe1 70.1(5)
C7 C8 C9 108.0(3)
C7 C8 Fe1 69.4(5)
C9 C8 Fe1 69.0(4)
C10 C9 C8 108.0(3)
C10 C9 Fe1 69.8(4)
C8 C9 Fe1 70.3(4)
C9 C10 C6 107.7(3)
C9 C10 Fe1 69.4(4)
C6 C10 Fe1 69.7(4)
C7B C6B C10B 107.8(4)
C7B C6B Fe1 70.1(9)
C10B C6B Fe1 70.5(8)
C8B C7B C6B 108.1(4)
C8B C7B Fe1 71.1(10)
C6B C7B Fe1 69.7(8)
C9B C8B C7B 108.1(4)
C9B C8B Fe1 68.6(12)
C7B C8B Fe1 69.1(10)
C8B C9B C10B 108.0(4)
C8B C9B Fe1 71.5(12)
C10B C9B Fe1 70.7(9)
C9B C10B C6B 108.0(4)
C9B C10B Fe1 69.1(10)
C6B C10B Fe1 69.4(8)
N12 C11 C1 106.8(2)
C14 N12 C13 109.9(3)
C14 N12 C11 113.4(3)
C13 N12 C11 107.1(3)
C2 S15 C16 101.71(15)
C17 C16 C18 110.9(3)
C17 C16 S15 113.3(3)
C18 C16 S15 106.4(3)

loop_
_geom_bond_atom_site_label_1
_geom_bond_atom_site_label_2
_geom_bond_distance
Fe1 C2 2.027(3)
Fe1 C5 2.029(3)
Fe1 C9 2.030(6)
Fe1 C1 2.032(3)
Fe1 C10 2.036(7)
Fe1 C7 2.038(10)
Fe1 C6 2.040(8)
Fe1 C4 2.042(3)
Fe1 C3 2.046(3)
Fe1 C8 2.047(9)
Fe1 C9B 2.05(2)
Fe1 C6B 2.060(14)
C1 C5 1.403(4)
C1 C2 1.436(4)
C1 C11 1.577(4)
C2 C3 1.424(4)
C2 S15 1.750(3)
C3 C4 1.418(5)
C4 C5 1.414(5)
C6 C7 1.411(6)
C6 C10 1.424(6)
C7 C8 1.413(6)
C8 C9 1.420(5)
C9 C10 1.416(6)
C6B C7B 1.418(6)
C6B C10B 1.419(6)
C7B C8B 1.415(6)
C8B C9B 1.414(6)
C9B C10B 1.418(6)
C11 N12 1.532(4)
N12 C14 1.453(5)
N12 C13 1.465(5)
S15 C16 1.794(4)
C16 C17 1.497(5)
C16 C18 1.515(6)
